data_2212465
loop_
_publ_author_name
'B. K. Satis Kumar'
'D. Gayathri'
'D. Velmurugan'
'K. Ravikumar'
'E. Ramesh'

_publ_section_title
;Methyl
 1'-(2-hydroxy-1,3-dioxo-2,3-dihydro-1<i>H</i>-indan-2-yl)-2-oxo-5',6',7',7a'-tetrahydrospiro[1<i>H</i>-indole-3,3'(2<i>H</i>,2'<i>H</i>)-1'<i>H</i>-pyrrolizine]-1'-carboxylate
;
_journal_coeditor_code BI2158
_journal_issue 3
_journal_name_full 'Acta Crystallographica Section E'
_journal_page_first o1492
_journal_page_last o1494
_journal_paper_doi 10.1107/S1600536807008094
_journal_volume 63
_journal_year 2007
_chemical_formula_iupac 'C25 H22 N2 O6'
_chemical_formula_moiety 'C25 H22 N2 O6'
_chemical_formula_sum 'C25 H22 N2 O6'
_chemical_formula_weight 446.45
_chemical_name_systematic
;
Methyl
1'-(2-hydroxy-1,3-dioxo-2,3-dihydro-1H-indan-2-yl)-2-oxo-5',6',7',7a'-
tetrahydrospiro[1H-indole-3,3'(2H,2'H)-1'H-pyrrolizine]-1'-carboxylate
;
_space_group_IT_number 2
_symmetry_cell_setting triclinic
_symmetry_space_group_name_Hall '-P 1'
_symmetry_space_group_name_H-M 'P -1'
_atom_sites_solution_hydrogens geom
_atom_sites_solution_primary direct
_atom_sites_solution_secondary difmap
_cell_angle_alpha 84.3890(10)
_cell_angle_beta 85.3730(10)
_cell_angle_gamma 76.4020(10)
_cell_formula_units_Z 2
_cell_length_a 8.6659(6)
_cell_length_b 8.6988(6)
_cell_length_c 14.5841(11)
_cell_measurement_reflns_used 2513
_cell_measurement_temperature 273(2)
_cell_measurement_theta_max 25.00
_cell_measurement_theta_min 2.42
_cell_volume 1061.56(13)
_computing_cell_refinement 'SAINT (Bruker, 2001)'
_computing_data_collection 'SMART (Bruker, 2001)'
_computing_data_reduction SAINT
_computing_molecular_graphics 'PLATON (Spek, 2003)'
_computing_publication_material 'SHELXL97 and PARST (Nardelli, 1995)'
_computing_structure_refinement 'SHELXL97 (Sheldrick, 1997)'
_computing_structure_solution 'SHELXS97 (Sheldrick, 1997)'
_diffrn_ambient_temperature 273(2)
_diffrn_measured_fraction_theta_full 0.997
_diffrn_measured_fraction_theta_max 0.945
_diffrn_measurement_device_type 'Bruker SMART APEX CCD'
_diffrn_measurement_method \w
_diffrn_radiation_monochromator graphite
_diffrn_radiation_source 'fine-focus sealed tube'
_diffrn_radiation_type MoK\a
_diffrn_radiation_wavelength 0.71073
_diffrn_reflns_av_R_equivalents 0.0178
_diffrn_reflns_av_sigmaI/netI 0.0231
_diffrn_reflns_limit_h_max 11
_diffrn_reflns_limit_h_min -11
_diffrn_reflns_limit_k_max 11
_diffrn_reflns_limit_k_min -11
_diffrn_reflns_limit_l_max 18
_diffrn_reflns_limit_l_min -18
_diffrn_reflns_number 12205
_diffrn_reflns_theta_full 25.00
_diffrn_reflns_theta_max 27.98
_diffrn_reflns_theta_min 2.42
_diffrn_standards_number 0
_exptl_absorpt_coefficient_mu 0.101
_exptl_absorpt_correction_type none
_exptl_crystal_colour 'pale yellow'
_exptl_crystal_density_diffrn 1.397
_exptl_crystal_density_method 'not measured'
_exptl_crystal_description block
_exptl_crystal_F_000 468
_exptl_crystal_size_max 0.25
_exptl_crystal_size_mid 0.22
_exptl_crystal_size_min 0.21
_refine_diff_density_max 0.688
_refine_diff_density_min -0.248
_refine_ls_extinction_method none
_refine_ls_goodness_of_fit_ref 1.007
_refine_ls_hydrogen_treatment constr
_refine_ls_matrix_type full
_refine_ls_number_parameters 299
_refine_ls_number_reflns 4842
_refine_ls_number_restraints 0
_refine_ls_restrained_S_all 1.007
_refine_ls_R_factor_all 0.0752
_refine_ls_R_factor_gt 0.0628
_refine_ls_shift/su_max 0.010
_refine_ls_shift/su_mean 0.000
_refine_ls_structure_factor_coef Fsqd
_refine_ls_weighting_details 'calc w=1/[\s^2^(Fo^2^)+(0.1125P)^2^+0.2860P] where P=(Fo^2^+2Fc^2^)/3'
_refine_ls_weighting_scheme calc
_refine_ls_wR_factor_gt 0.1706
_refine_ls_wR_factor_ref 0.1822
_reflns_number_gt 3879
_reflns_number_total 4842
_reflns_threshold_expression I>2\s(I)
_cod_data_source_file bi2158.cif
_cod_data_source_block I
_cod_database_code 2212465
_cod_database_fobs_code 2212465

loop_
_symmetry_equiv_pos_as_xyz
'x, y, z'
'-x, -y, -z'

loop_
_atom_site_type_symbol
_atom_site_label
_atom_site_fract_x
_atom_site_fract_y
_atom_site_fract_z
_atom_site_U_iso_or_equiv
_atom_site_adp_type
_atom_site_calc_flag
_atom_site_refinement_flags
_atom_site_occupancy
C C1 1.3110(3) 0.6693(4) 0.26726(17) 0.0672(7) Uani d . 1
H H1A 1.3705 0.7466 0.2417 0.081 Uiso calc R 1
H H1B 1.3701 0.5642 0.2531 0.081 Uiso calc R 1
C C2 1.2764(3) 0.6784(4) 0.37141(16) 0.0682(7) Uani d . 1
H H2A 1.3302 0.7522 0.3937 0.082 Uiso calc R 1
H H2B 1.3134 0.5749 0.4037 0.082 Uiso calc R 1
C C3 1.0952(3) 0.7354(3) 0.38813(14) 0.0521(5) Uani d . 1
H H3A 1.0458 0.6475 0.4075 0.063 Uiso calc R 1
H H3B 1.0683 0.8127 0.4339 0.063 Uiso calc R 1
C C4 1.0469(2) 0.8104(2) 0.29255(12) 0.0400(4) Uani d . 1
H H4 1.0719 0.9152 0.2836 0.048 Uiso calc R 1
C C5 0.8825(2) 0.8220(2) 0.25218(12) 0.0351(4) Uani d . 1
C C6 0.9293(2) 0.7737(2) 0.15133(12) 0.0383(4) Uani d . 1
H H6A 0.8903 0.6812 0.1415 0.046 Uiso calc R 1
H H6B 0.8832 0.8599 0.1073 0.046 Uiso calc R 1
C C7 1.1132(2) 0.7363(2) 0.13871(12) 0.0377(4) Uani d . 1
C C8 0.7933(2) 0.7079(2) 0.30598(12) 0.0384(4) Uani d . 1
C C9 0.7767(4) 0.4424(3) 0.3396(2) 0.0753(8) Uani d . 1
H H9A 0.8031 0.4241 0.4030 0.113 Uiso calc R 1
H H9B 0.8096 0.3447 0.3104 0.113 Uiso calc R 1
H H9C 0.6639 0.4814 0.3365 0.113 Uiso calc R 1
C C10 0.7745(2) 0.9919(2) 0.25456(12) 0.0367(4) Uani d . 1
C C11 0.7262(2) 1.0500(2) 0.35236(13) 0.0404(4) Uani d . 1
C C12 0.5512(2) 1.1085(2) 0.36014(13) 0.0410(4) Uani d . 1
C C13 0.4550(3) 1.1773(3) 0.43261(15) 0.0571(6) Uani d . 1
H H13 0.4982 1.1957 0.4857 0.069 Uiso calc R 1
C C14 0.2929(3) 1.2178(4) 0.42341(19) 0.0759(8) Uani d . 1
H H14 0.2259 1.2636 0.4714 0.091 Uiso calc R 1
C C15 0.2274(3) 1.1916(4) 0.3441(2) 0.0800(9) Uani d . 1
H H15 0.1177 1.2197 0.3400 0.096 Uiso calc R 1
C C16 0.3226(3) 1.1248(3) 0.27145(17) 0.0596(6) Uani d . 1
H H16 0.2790 1.1078 0.2181 0.071 Uiso calc R 1
C C17 0.4855(2) 1.0837(2) 0.28042(13) 0.0419(4) Uani d . 1
C C18 0.6108(2) 1.0087(2) 0.21415(12) 0.0390(4) Uani d . 1
C C19 1.1659(2) 0.8799(2) 0.08540(13) 0.0403(4) Uani d . 1
C C20 1.2695(2) 0.6656(2) 0.00240(12) 0.0398(4) Uani d . 1
C C21 1.3469(2) 0.5729(3) -0.06636(14) 0.0481(5) Uani d . 1
H H21 1.3988 0.6158 -0.1173 0.058 Uiso calc R 1
C C22 1.3443(3) 0.4142(3) -0.05656(15) 0.0524(5) Uani d . 1
H H22 1.3965 0.3485 -0.1015 0.063 Uiso calc R 1
C C23 1.2657(3) 0.3508(3) 0.01876(16) 0.0536(5) Uani d . 1
H H23 1.2668 0.2431 0.0243 0.064 Uiso calc R 1
C C24 1.1849(3) 0.4469(2) 0.08638(15) 0.0502(5) Uani d . 1
H H24 1.1298 0.4051 0.1364 0.060 Uiso calc R 1
C C25 1.1880(2) 0.6050(2) 0.07774(12) 0.0398(4) Uani d . 1
N N1 1.1568(2) 0.7043(2) 0.23330(11) 0.0489(4) Uani d . 1
N N2 1.2578(2) 0.8283(2) 0.01102(11) 0.0452(4) Uani d . 1
H H2 1.3042 0.8875 -0.0270 0.054 Uiso calc R 1
O O1 0.8571(2) 0.55744(17) 0.29303(12) 0.0620(5) Uani d . 1
O O2 0.6769(2) 0.74894(18) 0.35525(12) 0.0628(5) Uani d . 1
O O3 0.84268(18) 1.11035(16) 0.20498(10) 0.0505(4) Uani d . 1
H H3 0.9224 1.0682 0.1745 0.076 Uiso calc R 1
O O4 0.81830(19) 1.0557(2) 0.40909(11) 0.0585(4) Uani d . 1
O O5 0.59099(18) 0.9737(2) 0.13823(10) 0.0548(4) Uani d . 1
O O6 1.12695(19) 1.01733(17) 0.10655(11) 0.0546(4) Uani d . 1

loop_
_atom_site_aniso_label
_atom_site_aniso_U_11
_atom_site_aniso_U_22
_atom_site_aniso_U_33
_atom_site_aniso_U_12
_atom_site_aniso_U_13
_atom_site_aniso_U_23
C1 0.0529(13) 0.0890(19) 0.0538(13) -0.0006(12) -0.0108(11) -0.0089(12)
C2 0.0587(14) 0.0959(19) 0.0438(12) -0.0003(13) -0.0166(10) -0.0064(12)
C3 0.0543(12) 0.0673(14) 0.0346(10) -0.0112(10) -0.0086(8) -0.0046(9)
C4 0.0412(10) 0.0438(10) 0.0358(9) -0.0108(8) -0.0031(7) -0.0044(7)
C5 0.0387(9) 0.0356(9) 0.0318(8) -0.0095(7) -0.0018(7) -0.0042(7)
C6 0.0398(9) 0.0429(10) 0.0326(9) -0.0087(7) -0.0019(7) -0.0072(7)
C7 0.0400(9) 0.0422(10) 0.0307(9) -0.0093(7) -0.0004(7) -0.0035(7)
C8 0.0415(10) 0.0386(9) 0.0346(9) -0.0074(7) -0.0025(7) -0.0042(7)
C9 0.0834(19) 0.0390(12) 0.102(2) -0.0200(12) 0.0149(16) 0.0000(12)
C10 0.0404(9) 0.0355(9) 0.0348(9) -0.0101(7) -0.0005(7) -0.0030(7)
C11 0.0503(11) 0.0330(9) 0.0391(9) -0.0104(8) -0.0041(8) -0.0058(7)
C12 0.0492(11) 0.0351(9) 0.0366(9) -0.0063(8) -0.0004(8) -0.0039(7)
C13 0.0653(14) 0.0570(13) 0.0432(11) -0.0002(11) 0.0015(10) -0.0135(9)
C14 0.0637(16) 0.091(2) 0.0602(15) 0.0097(14) 0.0117(12) -0.0242(14)
C15 0.0462(13) 0.106(2) 0.0758(18) 0.0109(14) -0.0003(12) -0.0217(16)
C16 0.0457(12) 0.0700(15) 0.0581(13) 0.0014(10) -0.0079(10) -0.0134(11)
C17 0.0452(10) 0.0383(9) 0.0396(10) -0.0045(8) -0.0009(8) -0.0036(7)
C18 0.0436(10) 0.0362(9) 0.0355(9) -0.0060(7) -0.0027(7) -0.0017(7)
C19 0.0402(10) 0.0434(10) 0.0373(9) -0.0104(8) -0.0010(7) -0.0034(8)
C20 0.0384(9) 0.0449(10) 0.0350(9) -0.0060(8) -0.0049(7) -0.0041(7)
C21 0.0457(11) 0.0600(13) 0.0359(10) -0.0059(9) 0.0004(8) -0.0083(9)
C22 0.0491(12) 0.0601(13) 0.0481(11) -0.0049(10) -0.0053(9) -0.0213(10)
C23 0.0600(13) 0.0461(11) 0.0577(13) -0.0127(10) -0.0067(10) -0.0144(9)
C24 0.0582(13) 0.0453(11) 0.0480(11) -0.0140(9) -0.0003(9) -0.0048(9)
C25 0.0397(9) 0.0439(10) 0.0349(9) -0.0067(8) -0.0031(7) -0.0053(7)
N1 0.0459(9) 0.0622(11) 0.0323(8) 0.0022(8) -0.0059(7) -0.0060(7)
N2 0.0496(9) 0.0455(9) 0.0387(8) -0.0122(7) 0.0075(7) 0.0007(7)
O1 0.0625(10) 0.0351(8) 0.0840(12) -0.0101(7) 0.0187(8) -0.0054(7)
O2 0.0667(10) 0.0445(8) 0.0712(11) -0.0118(7) 0.0295(8) -0.0054(7)
O3 0.0534(8) 0.0365(7) 0.0585(9) -0.0110(6) 0.0104(7) 0.0016(6)
O4 0.0596(10) 0.0674(10) 0.0518(9) -0.0111(8) -0.0131(7) -0.0219(7)
O5 0.0517(8) 0.0725(10) 0.0395(7) -0.0074(7) -0.0060(6) -0.0151(7)
O6 0.0616(9) 0.0419(8) 0.0604(9) -0.0159(7) 0.0137(7) -0.0092(7)

loop_
_atom_type_symbol
_atom_type_description
_atom_type_scat_dispersion_real
_atom_type_scat_dispersion_imag
_atom_type_scat_source
C C 0.0033 0.0016 'International Tables Vol C Tables 4.2.6.8 and 6.1.1.4'
H H 0.0000 0.0000 'International Tables Vol C Tables 4.2.6.8 and 6.1.1.4'
N N 0.0061 0.0033 'International Tables Vol C Tables 4.2.6.8 and 6.1.1.4'
O O 0.0106 0.0060 'International Tables Vol C Tables 4.2.6.8 and 6.1.1.4'

loop_
_geom_angle_atom_site_label_1
_geom_angle_atom_site_label_2
_geom_angle_atom_site_label_3
_geom_angle
N1 C1 C2 102.9(2)
N1 C1 H1A 111.2
C2 C1 H1A 111.2
N1 C1 H1B 111.2
C2 C1 H1B 111.2
H1A C1 H1B 109.1
C1 C2 C3 107.13(18)
C1 C2 H2A 110.3
C3 C2 H2A 110.3
C1 C2 H2B 110.3
C3 C2 H2B 110.3
H2A C2 H2B 108.5
C4 C3 C2 101.48(17)
C4 C3 H3A 111.5
C2 C3 H3A 111.5
C4 C3 H3B 111.5
C2 C3 H3B 111.5
H3A C3 H3B 109.3
N1 C4 C3 101.26(16)
N1 C4 C5 102.98(14)
C3 C4 C5 125.42(16)
N1 C4 H4 108.6
C3 C4 H4 108.6
C5 C4 H4 108.6
C8 C5 C10 107.67(14)
C8 C5 C4 111.37(14)
C10 C5 C4 111.77(14)
C8 C5 C6 110.70(14)
C10 C5 C6 112.21(14)
C4 C5 C6 103.16(14)
C7 C6 C5 107.37(14)
C7 C6 H6A 110.2
C5 C6 H6A 110.2
C7 C6 H6B 110.2
C5 C6 H6B 110.2
H6A C6 H6B 108.5
N1 C7 C25 114.21(15)
N1 C7 C19 115.15(15)
C25 C7 C19 101.53(14)
N1 C7 C6 101.33(14)
C25 C7 C6 115.80(15)
C19 C7 C6 109.32(15)
O2 C8 O1 122.84(18)
O2 C8 C5 123.76(17)
O1 C8 C5 113.39(16)
O1 C9 H9A 109.5
O1 C9 H9B 109.5
H9A C9 H9B 109.5
O1 C9 H9C 109.5
H9A C9 H9C 109.5
H9B C9 H9C 109.5
O3 C10 C18 105.84(14)
O3 C10 C11 105.52(14)
C18 C10 C11 102.21(14)
O3 C10 C5 113.51(15)
C18 C10 C5 113.37(14)
C11 C10 C5 115.28(14)
O4 C11 C12 126.58(18)
O4 C11 C10 124.95(18)
C12 C11 C10 108.28(15)
C13 C12 C17 120.60(19)
C13 C12 C11 129.30(19)
C17 C12 C11 110.09(16)
C14 C13 C12 117.8(2)
C14 C13 H13 121.1
C12 C13 H13 121.1
C13 C14 C15 121.5(2)
C13 C14 H14 119.3
C15 C14 H14 119.3
C16 C15 C14 121.0(2)
C16 C15 H15 119.5
C14 C15 H15 119.5
C15 C16 C17 117.8(2)
C15 C16 H16 121.1
C17 C16 H16 121.1
C16 C17 C12 121.35(19)
C16 C17 C18 128.16(19)
C12 C17 C18 110.47(17)
O5 C18 C17 125.98(18)
O5 C18 C10 125.24(17)
C17 C18 C10 108.65(15)
O6 C19 N2 126.15(18)
O6 C19 C7 125.72(17)
N2 C19 C7 108.11(16)
C21 C20 C25 122.21(19)
C21 C20 N2 129.03(18)
C25 C20 N2 108.76(16)
C20 C21 C22 117.4(2)
C20 C21 H21 121.3
C22 C21 H21 121.3
C21 C22 C23 121.3(2)
C21 C22 H22 119.3
C23 C22 H22 119.3
C22 C23 C24 120.5(2)
C22 C23 H23 119.8
C24 C23 H23 119.8
C25 C24 C23 118.6(2)
C25 C24 H24 120.7
C23 C24 H24 120.7
C24 C25 C20 119.92(18)
C24 C25 C7 130.73(18)
C20 C25 C7 109.35(16)
C1 N1 C7 128.3(2)
C1 N1 C4 109.7(2)
C7 N1 C4 110.7(2)
C19 N2 C20 112.15(16)
C19 N2 H2 123.9
C20 N2 H2 123.9
C8 O1 C9 116.70(18)
C10 O3 H3 109.5

loop_
_geom_bond_atom_site_label_1
_geom_bond_atom_site_label_2
_geom_bond_distance
C1 N1 1.418(3)
C1 C2 1.530(3)
C1 H1A 0.970
C1 H1B 0.970
C2 C3 1.538(3)
C2 H2A 0.970
C2 H2B 0.970
C3 C4 1.527(3)
C3 H3A 0.970
C3 H3B 0.970
C4 N1 1.454(2)
C4 C5 1.563(3)
C4 H4 0.980
C5 C8 1.520(3)
C5 C10 1.554(3)
C5 C6 1.565(2)
C6 C7 1.549(3)
C6 H6A 0.970
C6 H6B 0.970
C7 N1 1.443(2)
C7 C25 1.508(3)
C7 C19 1.547(3)
C8 O2 1.194(2)
C8 O1 1.321(2)
C9 O1 1.437(3)
C9 H9A 0.960
C9 H9B 0.960
C9 H9C 0.960
C10 O3 1.416(2)
C10 C18 1.549(3)
C10 C11 1.552(3)
C11 O4 1.207(2)
C11 C12 1.481(3)
C12 C13 1.385(3)
C12 C17 1.391(3)
C13 C14 1.380(4)
C13 H13 0.930
C14 C15 1.389(4)
C14 H14 0.930
C15 C16 1.376(3)
C15 H15 0.930
C16 C17 1.387(3)
C16 H16 0.930
C17 C18 1.470(3)
C18 O5 1.212(2)
C19 O6 1.227(2)
C19 N2 1.342(2)
C20 C21 1.378(3)
C20 C25 1.386(3)
C20 N2 1.413(3)
C21 C22 1.380(3)
C21 H21 0.930
C22 C23 1.383(3)
C22 H22 0.930
C23 C24 1.392(3)
C23 H23 0.930
C24 C25 1.375(3)
C24 H24 0.930
N2 H2 0.860
O3 H3 0.820

loop_
_geom_hbond_atom_site_label_D
_geom_hbond_atom_site_label_H
_geom_hbond_atom_site_label_A
_geom_hbond_site_symmetry_A
_geom_hbond_distance_DH
_geom_hbond_distance_HA
_geom_hbond_distance_DA
_geom_hbond_angle_DHA
O3 H3 O6 . 0.82 1.94 2.739(2) 165.6
N2 H2 O5 2_775 0.86 2.19 3.048(2) 172.5

loop_
_geom_torsion_atom_site_label_1
_geom_torsion_atom_site_label_2
_geom_torsion_atom_site_label_3
_geom_torsion_atom_site_label_4
_geom_torsion
N1 C1 C2 C3 -5.1(3)
C1 C2 C3 C4 -19.6(3)
C2 C3 C4 N1 36.2(2)
C2 C3 C4 C5 151.2(2)
N1 C4 C5 C8 97.01(17)
C3 C4 C5 C8 -17.2(3)
N1 C4 C5 C10 -142.52(15)
C3 C4 C5 C10 103.3(2)
N1 C4 C5 C6 -21.76(18)
C3 C4 C5 C6 -135.95(19)
C8 C5 C6 C7 -118.80(16)
C10 C5 C6 C7 120.89(16)
C4 C5 C6 C7 0.43(18)
C5 C6 C7 N1 21.09(18)
C5 C6 C7 C25 145.24(15)
C5 C6 C7 C19 -100.88(16)
C10 C5 C8 O2 -13.5(2)
C4 C5 C8 O2 109.4(2)
C6 C5 C8 O2 -136.4(2)
C10 C5 C8 O1 166.54(16)
C4 C5 C8 O1 -70.6(2)
C6 C5 C8 O1 43.6(2)
C8 C5 C10 O3 -178.80(14)
C4 C5 C10 O3 58.59(19)
C6 C5 C10 O3 -56.7(2)
C8 C5 C10 C18 -57.98(18)
C4 C5 C10 C18 179.40(14)
C6 C5 C10 C18 64.08(19)
C8 C5 C10 C11 59.33(19)
C4 C5 C10 C11 -63.3(2)
C6 C5 C10 C11 -178.61(14)
O3 C10 C11 O4 -70.1(2)
C18 C10 C11 O4 179.44(18)
C5 C10 C11 O4 56.0(3)
O3 C10 C11 C12 105.26(16)
C18 C10 C11 C12 -5.23(18)
C5 C10 C11 C12 -128.66(16)
O4 C11 C12 C13 -1.8(3)
C10 C11 C12 C13 -177.1(2)
O4 C11 C12 C17 179.0(2)
C10 C11 C12 C17 3.7(2)
C17 C12 C13 C14 1.0(3)
C11 C12 C13 C14 -178.2(2)
C12 C13 C14 C15 -0.4(4)
C13 C14 C15 C16 -0.3(5)
C14 C15 C16 C17 0.4(5)
C15 C16 C17 C12 0.2(4)
C15 C16 C17 C18 178.7(2)
C13 C12 C17 C16 -0.9(3)
C11 C12 C17 C16 178.36(19)
C13 C12 C17 C18 -179.68(18)
C11 C12 C17 C18 -0.4(2)
C16 C17 C18 O5 2.1(4)
C12 C17 C18 O5 -179.30(19)
C16 C17 C18 C10 178.2(2)
C12 C17 C18 C10 -3.1(2)
O3 C10 C18 O5 71.0(2)
C11 C10 C18 O5 -178.76(19)
C5 C10 C18 O5 -54.1(2)
O3 C10 C18 C17 -105.22(16)
C11 C10 C18 C17 5.02(18)
C5 C10 C18 C17 129.73(16)
N1 C7 C19 O6 -59.6(3)
C25 C7 C19 O6 176.44(19)
C6 C7 C19 O6 53.6(2)
N1 C7 C19 N2 121.96(17)
C25 C7 C19 N2 -1.97(19)
C6 C7 C19 N2 -124.80(16)
C25 C20 C21 C22 -1.7(3)
N2 C20 C21 C22 177.90(19)
C20 C21 C22 C23 0.7(3)
C21 C22 C23 C24 0.9(3)
C22 C23 C24 C25 -1.5(3)
C23 C24 C25 C20 0.5(3)
C23 C24 C25 C7 179.97(19)
C21 C20 C25 C24 1.1(3)
N2 C20 C25 C24 -178.57(17)
C21 C20 C25 C7 -178.46(17)
N2 C20 C25 C7 1.9(2)
N1 C7 C25 C24 55.9(3)
C19 C7 C25 C24 -179.5(2)
C6 C7 C25 C24 -61.2(3)
N1 C7 C25 C20 -124.55(18)
C19 C7 C25 C20 0.01(19)
C6 C7 C25 C20 118.28(17)
C2 C1 N1 C7 169.9(2)
C2 C1 N1 C4 30.4(3)
C25 C7 N1 C1 57.8(3)
C19 C7 N1 C1 -59.1(3)
C6 C7 N1 C1 -176.9(2)
C25 C7 N1 C4 -163.00(16)
C19 C7 N1 C4 80.0(2)
C6 C7 N1 C4 -37.8(2)
C3 C4 N1 C1 -43.5(2)
C5 C4 N1 C1 -174.23(18)
C3 C4 N1 C7 169.51(17)
C5 C4 N1 C7 38.8(2)
O6 C19 N2 C20 -175.11(19)
C7 C19 N2 C20 3.3(2)
C21 C20 N2 C19 177.01(19)
C25 C20 N2 C19 -3.3(2)
O2 C8 O1 C9 1.7(3)
C5 C8 O1 C9 -178.3(2)
